data_7050877
loop_
_publ_author_name
'Pombeiro, Armando'
'Bokach, Nadezhda A.'
'Galanski, Markus'
'Garnovskii, Dmitrii A.'
'Haukka, Matti'
'Keppler, Bernhard K.'
'Kukushkin, Vadim Yu.'
'Makarycheva-Mikhailova, Anastassiya V.'

_publ_section_title
;
Platinum(IV)-mediated Coupling of Dione Monoximes and Nitriles: a
Novel Reactivity Pattern of the Classic Oxime-based Chelating Ligands
;
_journal_name_full 'New Journal of Chemistry'
_journal_year 2002
_chemical_formula_sum 'C12 H20 Cl4 N4 O4 Pt'
_chemical_formula_weight 621.21
_chemical_name_common trans_[PtCl4{NH=C(Me)ON=C(Me)C(Me)(O)}2]
_space_group_IT_number 14
_symmetry_cell_setting monoclinic
_symmetry_space_group_name_Hall '-P 2yn'
_symmetry_space_group_name_H-M 'P 1 21/n 1'
_cell_angle_alpha 90.00
_cell_angle_beta 101.215(2)
_cell_angle_gamma 90.00
_cell_formula_units_Z 2
_cell_length_a 6.1415(2)
_cell_length_b 15.0031(4)
_cell_length_c 11.3715(2)
_cell_measurement_temperature 120(2)
_cell_volume 1027.78(5)
_diffrn_ambient_temperature 120(2)
_exptl_crystal_density_diffrn 2.007
_cod_depositor_comments
;
The following automatic conversions were performed:
'_symmetry_cell_setting' value 'Monoclinic' changed to 'monoclinic'
according to '/home/saulius/struct/CIF-dictionaries/cif_core.dic'
dictionary named 'cif_core.dic' version 2.4.1 from 2010-06-29.

Automatic conversion script
Id: cif_fix_enum 1527 2010-12-29 10:47:43Z saulius 
;
_cod_original_sg_symbol_H-M 'P 21/n'
_cod_database_code 7050877

loop_
_symmetry_equiv_pos_as_xyz
'x, y, z'
'-x+1/2, y+1/2, -z+1/2'
'-x, -y, -z'
'x-1/2, -y-1/2, z-1/2'

loop_
_atom_site_label
_atom_site_type_symbol
_atom_site_fract_x
_atom_site_fract_y
_atom_site_fract_z
_atom_site_U_iso_or_equiv
_atom_site_adp_type
_atom_site_occupancy
_atom_site_symmetry_multiplicity
_atom_site_calc_flag
_atom_site_refinement_flags
_atom_site_disorder_assembly
_atom_site_disorder_group
Pt1 Pt 0.0000 0.0000 0.0000 0.01709(6) Uani 1 2 d S . .
Cl1 Cl 0.15786(10) 0.01910(4) -0.16751(6) 0.02838(12) Uani 1 1 d . . .
Cl2 Cl 0.21649(10) -0.12599(4) 0.05123(6) 0.02942(13) Uani 1 1 d . . .
N1 N 0.2345(3) 0.08474(13) 0.08420(18) 0.0224(4) Uani 1 1 d . . .
C1 C 0.3583(3) 0.08773(14) 0.18746(19) 0.0214(4) Uani 1 1 d . . .
C2 C 0.3750(4) 0.02131(18) 0.2852(2) 0.0257(5) Uani 1 1 d . . .
O1 O 0.4995(2) 0.15670(10) 0.22123(14) 0.0250(3) Uani 1 1 d . . .
N2 N 0.4623(3) 0.22870(12) 0.13670(17) 0.0242(4) Uani 1 1 d . . .
C4 C 0.6381(4) 0.27551(14) 0.1434(2) 0.0247(5) Uani 1 1 d . . .
C5 C 0.8607(4) 0.25968(19) 0.2193(3) 0.0334(5) Uani 1 1 d . . .
C6 C 0.6069(4) 0.35351(15) 0.0566(2) 0.0303(5) Uani 1 1 d . . .
C7 C 0.3768(5) 0.37871(19) -0.0037(3) 0.0385(6) Uani 1 1 d . . .
O2 O 0.7695(3) 0.39284(13) 0.04103(18) 0.0423(5) Uani 1 1 d . . .
H1 H 0.248(4) 0.1276(17) 0.043(2) 0.013(6) Uiso 1 1 d . . .
H2A H 0.320(5) 0.048(2) 0.351(3) 0.046(8) Uiso 1 1 d . . .
H2B H 0.524(8) 0.0084(19) 0.324(4) 0.053(12) Uiso 1 1 d . . .
H2C H 0.295(6) -0.033(3) 0.259(3) 0.050(9) Uiso 1 1 d . . .
H5A H 0.863(5) 0.292(2) 0.287(3) 0.042(8) Uiso 1 1 d . . .
H5B H 0.971(6) 0.284(2) 0.180(3) 0.063(10) Uiso 1 1 d . . .
H5C H 0.884(5) 0.199(2) 0.235(3) 0.047(9) Uiso 1 1 d . . .
H7A H 0.281(6) 0.321(2) -0.032(3) 0.061(10) Uiso 1 1 d . . .
H7B H 0.299(6) 0.401(3) 0.052(4) 0.073(12) Uiso 1 1 d . . .
H7C H 0.388(6) 0.419(3) -0.058(3) 0.061(10) Uiso 1 1 d . . .

loop_
_atom_site_aniso_label
_atom_site_aniso_U_11
_atom_site_aniso_U_22
_atom_site_aniso_U_33
_atom_site_aniso_U_23
_atom_site_aniso_U_13
_atom_site_aniso_U_12
Pt1 0.01515(8) 0.01658(8) 0.01886(9) -0.00059(3) 0.00163(5) -0.00164(3)
Cl1 0.0243(3) 0.0388(3) 0.0233(3) -0.0005(2) 0.0077(2) -0.0055(2)
Cl2 0.0297(3) 0.0229(3) 0.0321(3) -0.0027(2) -0.0031(2) 0.0061(2)
N1 0.0223(9) 0.0201(9) 0.0242(10) 0.0012(7) 0.0033(7) -0.0033(7)
C1 0.0177(10) 0.0208(10) 0.0253(12) -0.0024(8) 0.0030(8) -0.0012(8)
C2 0.0271(13) 0.0260(11) 0.0231(13) 0.0017(10) 0.0028(10) -0.0035(10)
O1 0.0244(8) 0.0214(7) 0.0265(8) 0.0006(6) -0.0020(6) -0.0054(6)
N2 0.0269(10) 0.0184(9) 0.0258(10) 0.0001(7) 0.0010(7) -0.0010(7)
C4 0.0275(11) 0.0221(10) 0.0233(12) -0.0037(8) 0.0024(9) -0.0045(9)
C5 0.0280(13) 0.0319(14) 0.0370(15) 0.0006(11) -0.0018(10) -0.0076(10)
C6 0.0438(15) 0.0207(11) 0.0243(13) -0.0037(9) 0.0015(10) -0.0062(10)
C7 0.0458(17) 0.0275(14) 0.0387(17) 0.0034(11) -0.0005(13) 0.0026(12)
O2 0.0481(12) 0.0360(10) 0.0409(11) 0.0059(8) 0.0043(9) -0.0164(9)

loop_
_geom_bond_atom_site_label_1
_geom_bond_atom_site_label_2
_geom_bond_distance
_geom_bond_site_symmetry_2
_geom_bond_publ_flag
Pt1 N1 2.0175(18) 3 ?
Pt1 N1 2.0175(18) . ?
Pt1 Cl1 2.3170(6) . ?
Pt1 Cl1 2.3170(6) 3 ?
Pt1 Cl2 2.3193(6) 3 ?
Pt1 Cl2 2.3193(6) . ?
N1 C1 1.270(3) . ?
N1 H1 0.81(3) . ?
C1 O1 1.356(2) . ?
C1 C2 1.482(3) . ?
C2 H2A 0.97(3) . ?
C2 H2B 0.96(5) . ?
C2 H2C 0.96(4) . ?
O1 N2 1.434(2) . ?
N2 C4 1.277(3) . ?
C4 C5 1.488(3) . ?
C4 C6 1.519(3) . ?
C5 H5A 0.91(3) . ?
C5 H5B 0.95(4) . ?
C5 H5C 0.93(3) . ?
C6 O2 1.202(3) . ?
C6 C7 1.494(4) . ?
C7 H7A 1.06(4) . ?
C7 H7B 0.93(4) . ?
C7 H7C 0.88(4) . ?
